data_7242358
loop_
_publ_author_name
'Khandavilli, Udaya B. Rao'
'Buckley, Aoife M.'
'Maguire, Anita R.'
'Kiran, Mangalampalli S. R. N.'
'Ramamurty, Upadrasta'
'Lawrence, Simon E.'

_publ_section_title
;
 Epimers with distinct mechanical behaviours
;
_journal_issue 34
_journal_name_full CrystEngComm
_journal_page_first 5848
_journal_page_last 5855
_journal_paper_doi 10.1039/D0CE01723J
_journal_volume 23
_journal_year 2021
_chemical_absolute_configuration ad
_chemical_formula_moiety 'C23 H30 O3'
_chemical_formula_sum 'C23 H30 O3'
_chemical_formula_weight 354.47
_space_group_crystal_system orthorhombic
_space_group_IT_number 19
_space_group_name_Hall 'P 2ac 2ab'
_space_group_name_H-M_alt 'P 21 21 21'
_atom_sites_solution_hydrogens geom
_audit_update_record
;
2021-02-15 deposited with the CCDC.	2021-03-05 downloaded from the CCDC.
;
_cell_angle_alpha 90
_cell_angle_beta 90
_cell_angle_gamma 90
_cell_formula_units_Z 4
_cell_length_a 6.4082(5)
_cell_length_b 15.8900(13)
_cell_length_c 20.4115(16)
_cell_measurement_reflns_used 9852
_cell_measurement_temperature 296.(2)
_cell_measurement_theta_max 66.5674
_cell_measurement_theta_min 4.3321
_cell_volume 2078.4(3)
_computing_cell_refinement 'SAINT V8.34A (Bruker AXS Inc., 2013)'
_computing_data_collection 'Bruker Instrument Service v2013.12.0.0'
_computing_data_reduction 'SAINT V8.34A (Bruker AXS Inc., 2013)'
_computing_structure_refinement 'SHELXL-2014/7 (Sheldrick, 2014)'
_diffrn_ambient_temperature 296.(2)
_diffrn_detector_area_resol_mean 8.3333
_diffrn_measured_fraction_theta_full 0.979
_diffrn_measured_fraction_theta_max 0.979
_diffrn_measurement_device_type 'Bruker AXS Kappa APEX II DUO'
_diffrn_measurement_method '\f and \w scans'
_diffrn_radiation_monochromator 'Incoatec Montel Multilayer Mirror'
_diffrn_radiation_type CuK\a
_diffrn_radiation_wavelength 1.54178
_diffrn_reflns_av_R_equivalents 0.0252
_diffrn_reflns_av_unetI/netI 0.0173
_diffrn_reflns_limit_h_max 5
_diffrn_reflns_limit_h_min -7
_diffrn_reflns_limit_k_max 18
_diffrn_reflns_limit_k_min -18
_diffrn_reflns_limit_l_max 24
_diffrn_reflns_limit_l_min -24
_diffrn_reflns_number 20325
_diffrn_reflns_theta_full 67.25
_diffrn_reflns_theta_max 67.25
_diffrn_reflns_theta_min 3.52
_diffrn_source 'Incoatec Microfocus X-ray Source I\mS'
_diffrn_source_type microfocus
_exptl_absorpt_coefficient_mu 0.577
_exptl_absorpt_correction_T_max 0.75
_exptl_absorpt_correction_T_min 0.68
_exptl_absorpt_correction_type multi-scan
_exptl_absorpt_process_details 'SADABS V2014/5 (Bruker AXS Inc.)'
_exptl_crystal_colour 'clear colourless'
_exptl_crystal_density_diffrn 1.133
_exptl_crystal_density_method 'not measured'
_exptl_crystal_description Plate
_exptl_crystal_F_000 768
_exptl_crystal_size_max 0.328
_exptl_crystal_size_mid 0.285
_exptl_crystal_size_min 0.039
_refine_diff_density_max 0.367
_refine_diff_density_min -0.182
_refine_ls_abs_structure_details
;
Flack x determined using 1458 quotients [(I+)-(I-)]/[(I+)+(I-)]
(Parsons, Flack and Wagner, Acta Cryst. B69 (2013) 249-259).
;
_refine_ls_abs_structure_Flack 0.03(4)
_refine_ls_extinction_method none
_refine_ls_goodness_of_fit_ref 1.044
_refine_ls_hydrogen_treatment constr
_refine_ls_matrix_type full
_refine_ls_number_parameters 239
_refine_ls_number_reflns 3628
_refine_ls_number_restraints 0
_refine_ls_restrained_S_all 1.044
_refine_ls_R_factor_all 0.0419
_refine_ls_R_factor_gt 0.0414
_refine_ls_shift/su_max 0.000
_refine_ls_shift/su_mean 0.000
_refine_ls_structure_factor_coef Fsqd
_refine_ls_weighting_details 'w=1/[\s^2^(Fo^2^)+(0.0740P)^2^+0.1957P] where P=(Fo^2^+2Fc^2^)/3'
_refine_ls_weighting_scheme calc
_refine_ls_wR_factor_gt 0.1156
_refine_ls_wR_factor_ref 0.1164
_reflns_number_gt 3555
_reflns_number_total 3628
_reflns_threshold_expression 'I > 2\s(I)'
_cod_data_source_file d0ce01723j2.cif
_cod_data_source_block 1a_methyl_brittle
_cod_depositor_comments 'Adding full bibliography for 7242352--7242359.cif.'
_cod_database_code 7242358

loop_
_space_group_symop_operation_xyz
'x, y, z'
'-x+1/2, -y, z+1/2'
'-x, y+1/2, -z+1/2'
'x+1/2, -y+1/2, -z'

loop_
_atom_site_type_symbol
_atom_site_label
_atom_site_fract_x
_atom_site_fract_y
_atom_site_fract_z
_atom_site_U_iso_or_equiv
_atom_site_adp_type
_atom_site_calc_flag
_atom_site_refinement_flags_adp
_atom_site_refinement_flags_occupancy
_atom_site_refinement_flags_posn
_atom_site_occupancy
_atom_site_disorder_assembly
_atom_site_disorder_group
C C1 0.8555(4) 0.57974(15) 0.54639(12) 0.0673(6) Uani d . . . 1 . .
C C2 0.8015(3) 0.49413(13) 0.57591(9) 0.0567(5) Uani d . . . 1 . .
H H2 0.9251 0.4703 0.5973 0.068 Uiso calc U . R 1 . .
O O3 0.6377(2) 0.50074(9) 0.62170(7) 0.0612(4) Uani d . . . 1 . .
C C4 0.6947(3) 0.53144(13) 0.68597(10) 0.0567(5) Uani d . . . 1 . .
H H4 0.7926 0.5784 0.681 0.068 Uiso calc U . R 1 . .
C C5 0.4960(4) 0.56381(15) 0.71661(11) 0.0657(6) Uani d . . . 1 . .
H H5 0.3917 0.5191 0.7123 0.079 Uiso calc U . R 1 . .
C C6 0.5267(5) 0.57951(18) 0.79048(13) 0.0815(8) Uani d . . . 1 . .
H H6A 0.6159 0.6283 0.7963 0.098 Uiso calc U . R 1 . .
H H6B 0.3925 0.5923 0.8101 0.098 Uiso calc U . R 1 . .
C C7 0.6220(6) 0.50576(18) 0.82593(12) 0.0875(9) Uani d . . . 1 . .
H H7A 0.5285 0.4579 0.8232 0.105 Uiso calc U . R 1 . .
H H7B 0.6396 0.5199 0.8718 0.105 Uiso calc U . R 1 . .
C C8 0.8305(5) 0.48227(16) 0.79712(12) 0.0777(7) Uani d . . . 1 . .
H H8 0.9213 0.5318 0.8 0.093 Uiso calc U . R 1 . .
C C9 0.8007(5) 0.46153(15) 0.72432(11) 0.0742(7) Uani d . . . 1 . .
H H9A 0.9361 0.4503 0.7049 0.089 Uiso calc U . R 1 . .
H H9B 0.7178 0.4107 0.7206 0.089 Uiso calc U . R 1 . .
C C10 0.4116(4) 0.64077(18) 0.67893(14) 0.0779(7) Uani d . . . 1 . .
H H10 0.418 0.6259 0.6324 0.094 Uiso calc U . R 1 . .
C C11 0.5427(6) 0.72009(18) 0.6866(2) 0.0998(10) Uani d . . . 1 . .
H H11A 0.4857 0.764 0.6598 0.15 Uiso calc U . R 1 . .
H H11B 0.6836 0.7087 0.6734 0.15 Uiso calc U . R 1 . .
H H11C 0.5413 0.7376 0.7317 0.15 Uiso calc U . R 1 . .
C C12 0.1892(5) 0.6588(4) 0.6932(3) 0.1324(15) Uani d . . . 1 . .
H H12A 0.1115 0.6071 0.6932 0.199 Uiso calc U . R 1 . .
H H12B 0.1342 0.6958 0.6603 0.199 Uiso calc U . R 1 . .
H H12C 0.1778 0.685 0.7354 0.199 Uiso calc U . R 1 . .
C C13 0.9380(8) 0.4107(2) 0.83270(16) 0.1169(14) Uani d . . . 1 . .
H H13A 0.9444 0.4231 0.8787 0.175 Uiso calc U . R 1 . .
H H13B 1.0768 0.4039 0.8159 0.175 Uiso calc U . R 1 . .
H H13C 0.8607 0.3596 0.8261 0.175 Uiso calc U . R 1 . .
C C14 0.7299(3) 0.43624(13) 0.52177(9) 0.0527(5) Uani d . . . 1 . .
C C15 0.5283(4) 0.44728(14) 0.49473(10) 0.0609(5) Uani d . . . 1 . .
H H15 0.4419 0.4897 0.5106 0.073 Uiso calc U . R 1 . .
C C16 0.4599(4) 0.39628(15) 0.44559(10) 0.0627(5) Uani d . . . 1 . .
H H16 0.3272 0.4042 0.4283 0.075 Uiso calc U . R 1 . .
C C17 0.5882(4) 0.33144(13) 0.42057(9) 0.0567(5) Uani d . . . 1 . .
C C18 0.5216(5) 0.27703(16) 0.36972(11) 0.0725(7) Uani d . . . 1 . .
H H18 0.3895 0.2837 0.3516 0.087 Uiso calc U . R 1 . .
C C19 0.6496(6) 0.21498(16) 0.34724(12) 0.0810(8) Uani d . . . 1 . .
H H19 0.6053 0.1806 0.3131 0.097 Uiso calc U . R 1 . .
C C20 0.8454(6) 0.20253(15) 0.37467(12) 0.0789(8) Uani d . . . 1 . .
H H20 0.9293 0.1589 0.3596 0.095 Uiso calc U . R 1 . .
C C21 0.9160(4) 0.25383(14) 0.42355(10) 0.0651(6) Uani d . . . 1 . .
H H21 1.048 0.2451 0.4413 0.078 Uiso calc U . R 1 . .
C C22 0.7899(3) 0.32002(12) 0.44740(9) 0.0528(5) Uani d . . . 1 . .
C C23 0.8562(3) 0.37376(12) 0.49856(9) 0.0515(4) Uani d . . . 1 . .
H H23 0.9881 0.3664 0.5167 0.062 Uiso calc U . R 1 . .
O O24 0.7410(4) 0.63784(13) 0.54207(14) 0.1039(8) Uani d . . . 1 . .
O O25 1.0502(3) 0.57948(12) 0.52426(13) 0.0971(7) Uani d . . . 1 . .
C C26 1.1213(7) 0.6553(3) 0.4916(3) 0.1373(17) Uani d . . . 1 . .
H H26A 1.0453 0.6626 0.4515 0.206 Uiso calc U . R 1 . .
H H26B 1.2676 0.6506 0.4822 0.206 Uiso calc U . R 1 . .
H H26C 1.098 0.703 0.5196 0.206 Uiso calc U . R 1 . .

loop_
_atom_site_aniso_label
_atom_site_aniso_U_11
_atom_site_aniso_U_22
_atom_site_aniso_U_33
_atom_site_aniso_U_12
_atom_site_aniso_U_13
_atom_site_aniso_U_23
C1 0.0753(14) 0.0620(12) 0.0645(12) -0.0013(11) 0.0084(12) -0.0010(10)
C2 0.0633(11) 0.0593(11) 0.0476(9) 0.0001(10) 0.0027(9) -0.0020(8)
O3 0.0672(8) 0.0689(9) 0.0475(7) -0.0091(7) 0.0032(6) -0.0121(6)
C4 0.0671(12) 0.0535(10) 0.0493(10) -0.0074(9) -0.0029(9) -0.0121(8)
C5 0.0668(13) 0.0692(13) 0.0611(12) -0.0131(11) 0.0026(10) -0.0199(10)
C6 0.0945(18) 0.0884(17) 0.0617(14) -0.0031(15) 0.0083(13) -0.0265(12)
C7 0.123(2) 0.0886(18) 0.0510(12) -0.0228(18) 0.0058(14) -0.0149(12)
C8 0.115(2) 0.0621(13) 0.0556(12) -0.0066(14) -0.0124(13) -0.0068(10)
C9 0.109(2) 0.0606(12) 0.0531(11) 0.0051(14) -0.0050(13) -0.0095(9)
C10 0.0704(14) 0.0828(16) 0.0806(16) 0.0032(13) -0.0106(13) -0.0167(13)
C11 0.101(2) 0.0695(16) 0.129(3) 0.0052(15) -0.024(2) -0.0013(17)
C12 0.076(2) 0.175(4) 0.147(4) 0.011(2) 0.001(2) -0.002(3)
C13 0.191(4) 0.0863(19) 0.0731(17) 0.016(2) -0.038(2) -0.0017(14)
C14 0.0634(11) 0.0545(10) 0.0403(9) 0.0007(9) 0.0001(8) 0.0050(8)
C15 0.0636(12) 0.0662(12) 0.0531(11) 0.0112(10) -0.0007(10) 0.0053(9)
C16 0.0603(11) 0.0785(13) 0.0493(10) 0.0007(11) -0.0060(9) 0.0095(10)
C17 0.0697(13) 0.0621(11) 0.0384(9) -0.0090(10) -0.0014(8) 0.0098(8)
C18 0.0902(17) 0.0807(15) 0.0466(11) -0.0255(14) -0.0032(11) 0.0049(10)
C19 0.124(2) 0.0678(14) 0.0515(12) -0.0279(16) 0.0100(15) -0.0071(11)
C20 0.125(2) 0.0556(12) 0.0563(12) 0.0022(14) 0.0205(15) -0.0021(10)
C21 0.0889(16) 0.0591(11) 0.0473(10) 0.0115(11) 0.0086(11) 0.0059(9)
C22 0.0688(11) 0.0523(10) 0.0372(8) 0.0005(9) 0.0046(8) 0.0087(7)
C23 0.0572(10) 0.0578(11) 0.0396(9) 0.0039(9) -0.0016(8) 0.0074(7)
O24 0.1041(14) 0.0721(11) 0.1354(19) 0.0174(11) 0.0348(14) 0.0279(12)
O25 0.0828(12) 0.0801(11) 0.1284(18) -0.0051(10) 0.0336(13) 0.0195(12)
C26 0.124(3) 0.110(3) 0.177(4) -0.021(2) 0.053(3) 0.043(3)

loop_
_atom_type_symbol
_atom_type_description
_atom_type_scat_dispersion_real
_atom_type_scat_dispersion_imag
_atom_type_scat_source
C C 0.0181 0.0091 'International Tables Vol C Tables 4.2.6.8 and 6.1.1.4'
H H 0.0000 0.0000 'International Tables Vol C Tables 4.2.6.8 and 6.1.1.4'
O O 0.0492 0.0322 'International Tables Vol C Tables 4.2.6.8 and 6.1.1.4'

loop_
_geom_angle_atom_site_label_1
_geom_angle_atom_site_label_2
_geom_angle_atom_site_label_3
_geom_angle_site_symmetry_1
_geom_angle_site_symmetry_3
_geom_angle
_geom_angle_publ_flag
O24 C1 O25 . . 124.1(2) ?
O24 C1 C2 . . 125.7(2) ?
O25 C1 C2 . . 110.2(2) ?
O3 C2 C14 . . 107.74(17) ?
O3 C2 C1 . . 111.36(17) ?
C14 C2 C1 . . 108.84(17) ?
O3 C2 H2 . . 109.6 ?
C14 C2 H2 . . 109.6 ?
C1 C2 H2 . . 109.6 ?
C2 O3 C4 . . 116.02(16) ?
O3 C4 C5 . . 106.14(17) ?
O3 C4 C9 . . 109.48(16) ?
C5 C4 C9 . . 114.4(2) ?
O3 C4 H4 . . 108.9 ?
C5 C4 H4 . . 108.9 ?
C9 C4 H4 . . 108.9 ?
C4 C5 C6 . . 110.7(2) ?
C4 C5 C10 . . 111.1(2) ?
C6 C5 C10 . . 113.9(2) ?
C4 C5 H5 . . 107.0 ?
C6 C5 H5 . . 107.0 ?
C10 C5 H5 . . 107.0 ?
C7 C6 C5 . . 113.3(2) ?
C7 C6 H6A . . 108.9 ?
C5 C6 H6A . . 108.9 ?
C7 C6 H6B . . 108.9 ?
C5 C6 H6B . . 108.9 ?
H6A C6 H6B . . 107.7 ?
C6 C7 C8 . . 111.4(2) ?
C6 C7 H7A . . 109.4 ?
C8 C7 H7A . . 109.4 ?
C6 C7 H7B . . 109.4 ?
C8 C7 H7B . . 109.4 ?
H7A C7 H7B . . 108.0 ?
C7 C8 C13 . . 113.7(3) ?
C7 C8 C9 . . 108.7(3) ?
C13 C8 C9 . . 111.1(2) ?
C7 C8 H8 . . 107.7 ?
C13 C8 H8 . . 107.7 ?
C9 C8 H8 . . 107.7 ?
C4 C9 C8 . . 113.4(2) ?
C4 C9 H9A . . 108.9 ?
C8 C9 H9A . . 108.9 ?
C4 C9 H9B . . 108.9 ?
C8 C9 H9B . . 108.9 ?
H9A C9 H9B . . 107.7 ?
C12 C10 C11 . . 110.5(3) ?
C12 C10 C5 . . 113.1(3) ?
C11 C10 C5 . . 114.3(2) ?
C12 C10 H10 . . 106.1 ?
C11 C10 H10 . . 106.1 ?
C5 C10 H10 . . 106.1 ?
C10 C11 H11A . . 109.5 ?
C10 C11 H11B . . 109.5 ?
H11A C11 H11B . . 109.5 ?
C10 C11 H11C . . 109.5 ?
H11A C11 H11C . . 109.5 ?
H11B C11 H11C . . 109.5 ?
C10 C12 H12A . . 109.5 ?
C10 C12 H12B . . 109.5 ?
H12A C12 H12B . . 109.5 ?
C10 C12 H12C . . 109.5 ?
H12A C12 H12C . . 109.5 ?
H12B C12 H12C . . 109.5 ?
C8 C13 H13A . . 109.5 ?
C8 C13 H13B . . 109.5 ?
H13A C13 H13B . . 109.5 ?
C8 C13 H13C . . 109.5 ?
H13A C13 H13C . . 109.5 ?
H13B C13 H13C . . 109.5 ?
C23 C14 C15 . . 119.71(19) ?
C23 C14 C2 . . 121.12(19) ?
C15 C14 C2 . . 119.17(19) ?
C16 C15 C14 . . 120.5(2) ?
C16 C15 H15 . . 119.8 ?
C14 C15 H15 . . 119.8 ?
C15 C16 C17 . . 120.9(2) ?
C15 C16 H16 . . 119.6 ?
C17 C16 H16 . . 119.6 ?
C16 C17 C22 . . 118.98(19) ?
C16 C17 C18 . . 122.3(2) ?
C22 C17 C18 . . 118.7(2) ?
C19 C18 C17 . . 120.5(3) ?
C19 C18 H18 . . 119.8 ?
C17 C18 H18 . . 119.8 ?
C18 C19 C20 . . 120.8(2) ?
C18 C19 H19 . . 119.6 ?
C20 C19 H19 . . 119.6 ?
C21 C20 C19 . . 120.6(3) ?
C21 C20 H20 . . 119.7 ?
C19 C20 H20 . . 119.7 ?
C20 C21 C22 . . 120.4(3) ?
C20 C21 H21 . . 119.8 ?
C22 C21 H21 . . 119.8 ?
C21 C22 C23 . . 122.2(2) ?
C21 C22 C17 . . 119.0(2) ?
C23 C22 C17 . . 118.85(19) ?
C14 C23 C22 . . 121.14(18) ?
C14 C23 H23 . . 119.4 ?
C22 C23 H23 . . 119.4 ?
C1 O25 C26 . . 116.7(3) ?
O25 C26 H26A . . 109.5 ?
O25 C26 H26B . . 109.5 ?
H26A C26 H26B . . 109.5 ?
O25 C26 H26C . . 109.5 ?
H26A C26 H26C . . 109.5 ?
H26B C26 H26C . . 109.5 ?

loop_
_geom_bond_atom_site_label_1
_geom_bond_atom_site_label_2
_geom_bond_site_symmetry_2
_geom_bond_distance
_geom_bond_publ_flag
C1 O24 . 1.183(3) ?
C1 O25 . 1.327(3) ?
C1 C2 . 1.528(3) ?
C2 O3 . 1.409(3) ?
C2 C14 . 1.509(3) ?
C2 H2 . 0.98 ?
O3 C4 . 1.446(2) ?
C4 C5 . 1.509(3) ?
C4 C9 . 1.519(3) ?
C4 H4 . 0.98 ?
C5 C6 . 1.541(3) ?
C5 C10 . 1.543(4) ?
C5 H5 . 0.98 ?
C6 C7 . 1.506(4) ?
C6 H6A . 0.97 ?
C6 H6B . 0.97 ?
C7 C8 . 1.507(5) ?
C7 H7A . 0.97 ?
C7 H7B . 0.97 ?
C8 C13 . 1.515(4) ?
C8 C9 . 1.534(3) ?
C8 H8 . 0.98 ?
C9 H9A . 0.97 ?
C9 H9B . 0.97 ?
C10 C12 . 1.483(5) ?
C10 C11 . 1.523(4) ?
C10 H10 . 0.98 ?
C11 H11A . 0.96 ?
C11 H11B . 0.96 ?
C11 H11C . 0.96 ?
C12 H12A . 0.96 ?
C12 H12B . 0.96 ?
C12 H12C . 0.96 ?
C13 H13A . 0.96 ?
C13 H13B . 0.96 ?
C13 H13C . 0.96 ?
C14 C23 . 1.366(3) ?
C14 C15 . 1.416(3) ?
C15 C16 . 1.362(3) ?
C15 H15 . 0.93 ?
C16 C17 . 1.413(3) ?
C16 H16 . 0.93 ?
C17 C22 . 1.416(3) ?
C17 C18 . 1.417(3) ?
C18 C19 . 1.362(4) ?
C18 H18 . 0.93 ?
C19 C20 . 1.388(5) ?
C19 H19 . 0.93 ?
C20 C21 . 1.366(4) ?
C20 H20 . 0.93 ?
C21 C22 . 1.413(3) ?
C21 H21 . 0.93 ?
C22 C23 . 1.414(3) ?
C23 H23 . 0.93 ?
O25 C26 . 1.451(4) ?
C26 H26A . 0.96 ?
C26 H26B . 0.96 ?
C26 H26C . 0.96 ?

loop_
_geom_torsion_atom_site_label_1
_geom_torsion_atom_site_label_2
_geom_torsion_atom_site_label_3
_geom_torsion_atom_site_label_4
_geom_torsion_site_symmetry_1
_geom_torsion_site_symmetry_2
_geom_torsion_site_symmetry_3
_geom_torsion_site_symmetry_4
_geom_torsion
_geom_torsion_publ_flag
O24 C1 C2 O3 . . . . -25.3(4) ?
O25 C1 C2 O3 . . . . 156.3(2) ?
O24 C1 C2 C14 . . . . 93.3(3) ?
O25 C1 C2 C14 . . . . -85.0(3) ?
C14 C2 O3 C4 . . . . 161.71(16) ?
C1 C2 O3 C4 . . . . -79.0(2) ?
C2 O3 C4 C5 . . . . 159.16(18) ?
C2 O3 C4 C9 . . . . -76.9(2) ?
O3 C4 C5 C6 . . . . 167.13(19) ?
C9 C4 C5 C6 . . . . 46.3(3) ?
O3 C4 C5 C10 . . . . -65.4(2) ?
C9 C4 C5 C10 . . . . 173.77(19) ?
C4 C5 C6 C7 . . . . -50.4(3) ?
C10 C5 C6 C7 . . . . -176.3(2) ?
C5 C6 C7 C8 . . . . 58.0(3) ?
C6 C7 C8 C13 . . . . 177.6(2) ?
C6 C7 C8 C9 . . . . -58.1(3) ?
O3 C4 C9 C8 . . . . -169.3(2) ?
C5 C4 C9 C8 . . . . -50.3(3) ?
C7 C8 C9 C4 . . . . 54.5(3) ?
C13 C8 C9 C4 . . . . -179.7(3) ?
C4 C5 C10 C12 . . . . 162.2(3) ?
C6 C5 C10 C12 . . . . -72.1(4) ?
C4 C5 C10 C11 . . . . -70.2(3) ?
C6 C5 C10 C11 . . . . 55.5(3) ?
O3 C2 C14 C23 . . . . -134.17(19) ?
C1 C2 C14 C23 . . . . 105.0(2) ?
O3 C2 C14 C15 . . . . 45.9(2) ?
C1 C2 C14 C15 . . . . -75.0(2) ?
C23 C14 C15 C16 . . . . -0.3(3) ?
C2 C14 C15 C16 . . . . 179.6(2) ?
C14 C15 C16 C17 . . . . 0.0(3) ?
C15 C16 C17 C22 . . . . 0.0(3) ?
C15 C16 C17 C18 . . . . 179.7(2) ?
C16 C17 C18 C19 . . . . -179.6(2) ?
C22 C17 C18 C19 . . . . 0.0(3) ?
C17 C18 C19 C20 . . . . 1.6(4) ?
C18 C19 C20 C21 . . . . -1.9(4) ?
C19 C20 C21 C22 . . . . 0.6(4) ?
C20 C21 C22 C23 . . . . 179.1(2) ?
C20 C21 C22 C17 . . . . 1.0(3) ?
C16 C17 C22 C21 . . . . 178.38(18) ?
C18 C17 C22 C21 . . . . -1.3(3) ?
C16 C17 C22 C23 . . . . 0.2(3) ?
C18 C17 C22 C23 . . . . -179.45(18) ?
C15 C14 C23 C22 . . . . 0.5(3) ?
C2 C14 C23 C22 . . . . -179.38(18) ?
C21 C22 C23 C14 . . . . -178.60(18) ?
C17 C22 C23 C14 . . . . -0.5(3) ?
O24 C1 O25 C26 . . . . -1.5(5) ?
C2 C1 O25 C26 . . . . 176.9(3) ?
